data_7711075
loop_
_publ_author_name
'M\"obs, Jakob'
'Pan, Sudip'
'Tonner-Zech, Ralf'
'Heine, Johanna'

_publ_section_title
;
 [SMe3]2[Bi2Ag2I10], a silver iodido bismuthate with an unusually small
 band gap
;
_journal_name_full 'Dalton Transactions'
_journal_paper_doi 10.1039/D2DT02305A
_journal_year 2022
_chemical_formula_moiety 'Ag Bi I5, C3 H9 S'
_chemical_formula_sum 'C3 H9 Ag Bi I5 S'
_chemical_formula_weight 1028.51
_space_group_crystal_system monoclinic
_space_group_IT_number 14
_space_group_name_Hall '-P 2yn'
_space_group_name_H-M_alt 'P 1 21/n 1'
_atom_sites_solution_hydrogens geom
_audit_creation_date 2020-05-22
_audit_creation_method
;
Olex2 1.2
(compiled 2018.05.29 svn.r3508 for OlexSys, GUI svn.r5506)
;
_audit_update_record
;
2022-08-15 deposited with the CCDC.	2022-08-23 downloaded from the CCDC.
;
_cell_angle_alpha 90
_cell_angle_beta 92.046(14)
_cell_angle_gamma 90
_cell_formula_units_Z 4
_cell_length_a 8.4976(15)
_cell_length_b 17.660(3)
_cell_length_c 10.9308(19)
_cell_measurement_reflns_used 12461
_cell_measurement_temperature 100
_cell_measurement_theta_max 75.91
_cell_measurement_theta_min 4.76
_cell_volume 1639.3(5)
_computing_cell_refinement
;
X-Area Recipe 1.34.0.0 (STOE, 2019)
;
_computing_data_collection
;
X-Area Pilatus3_SV 1.31.154.0 (STOE, 2019)
;
_computing_data_reduction
;
X-Area Integrate 1.77.0.0 (STOE, 2019)
X-Area LANA 1.77.1.0 (STOE, 2019)
;
_computing_molecular_graphics 'Olex2 (Dolomanov et al., 2009)'
_computing_publication_material 'Olex2 (Dolomanov et al., 2009)'
_computing_structure_refinement 'XL (Sheldrick, 2008)'
_computing_structure_solution 'SHELXT 2014/5 (Sheldrick, 2014)'
_diffrn_ambient_temperature 100
_diffrn_detector Pilatus300K
_diffrn_detector_area_resol_mean 5.81
_diffrn_detector_type 'DECTRIS PILATUS 300K'
_diffrn_measured_fraction_theta_full 0.994
_diffrn_measured_fraction_theta_max 0.983
_diffrn_measurement_device 'Eulerian 4-circle diffractometer'
_diffrn_measurement_device_type Stoe_Stadivari_Cu
_diffrn_measurement_method 'rotation method, \w scans'
_diffrn_radiation_collimation '0.5 mm diameter'
_diffrn_radiation_monochromator 'Graded multilayer mirror'
_diffrn_radiation_probe x-ray
_diffrn_radiation_type CuK\a
_diffrn_radiation_wavelength 1.54186
_diffrn_reflns_av_R_equivalents 0.0522
_diffrn_reflns_av_unetI/netI 0.0410
_diffrn_reflns_Laue_measured_fraction_full 0.994
_diffrn_reflns_Laue_measured_fraction_max 0.983
_diffrn_reflns_limit_h_max 10
_diffrn_reflns_limit_h_min -10
_diffrn_reflns_limit_k_max 22
_diffrn_reflns_limit_k_min -22
_diffrn_reflns_limit_l_max 13
_diffrn_reflns_limit_l_min -6
_diffrn_reflns_number 16999
_diffrn_reflns_point_group_measured_fraction_full 0.994
_diffrn_reflns_point_group_measured_fraction_max 0.983
_diffrn_reflns_theta_full 67.686
_diffrn_reflns_theta_max 75.512
_diffrn_reflns_theta_min 4.760
_diffrn_source 'GeniX 3D HF Cu'
_diffrn_standards_number 0
_exptl_absorpt_coefficient_mu 105.225
_exptl_absorpt_correction_T_max 0.0148
_exptl_absorpt_correction_T_min 0.0008
_exptl_absorpt_correction_type multi-scan
_exptl_absorpt_process_details
;
STOE X-Red32, absorption correction by Gaussian integration, analogous to
P. Coppens in: F. R. Ahmed (Editor), "Crystallographic Computing", Munksgaard,
Copenhagen (1970), 255 - 270. Afterwards scaling of reflection intensities was
performed within STOE LANA. J. Koziskova, F. Hahn, J. Richter, J. Kozisek, Acta
Chimica Slovaca, vol. 9, no. 2, 2016, pp. 136 - 140.
Finally a spherical absorption correction was done within STOE LANA.
;
_exptl_crystal_colour 'clear red'
_exptl_crystal_colour_lustre clear
_exptl_crystal_colour_primary red
_exptl_crystal_density_diffrn 4.167
_exptl_crystal_description irregular
_exptl_crystal_F_000 1752
_exptl_crystal_size_max 0.03362
_exptl_crystal_size_mid 0.01281
_exptl_crystal_size_min 0.00706
_refine_diff_density_max 2.640
_refine_diff_density_min -1.653
_refine_diff_density_rms 0.366
_refine_ls_extinction_method none
_refine_ls_goodness_of_fit_ref 1.032
_refine_ls_hydrogen_treatment constr
_refine_ls_matrix_type full
_refine_ls_number_parameters 113
_refine_ls_number_reflns 3345
_refine_ls_number_restraints 3
_refine_ls_restrained_S_all 1.032
_refine_ls_R_factor_all 0.0633
_refine_ls_R_factor_gt 0.0425
_refine_ls_shift/su_max 0.001
_refine_ls_shift/su_mean 0.000
_refine_ls_structure_factor_coef Fsqd
_refine_ls_weighting_details 'w=1/[\s^2^(Fo^2^)+(0.0638P)^2^+9.1776P] where P=(Fo^2^+2Fc^2^)/3'
_refine_ls_weighting_scheme calc
_refine_ls_wR_factor_gt 0.0982
_refine_ls_wR_factor_ref 0.1084
_reflns_Friedel_coverage 0.000
_reflns_number_gt 2639
_reflns_number_total 3345
_reflns_threshold_expression 'I > 2\s(I)'
_cod_data_source_file d2dt02305a2.cif
_cod_data_source_block 1
_cod_database_code 7711075
_shelx_shelxl_version_number 2018/3
_shelx_space_group_comment
;
The symmetry employed for this shelxl refinement is uniquely defined
by the following loop, which should always be used as a source of
symmetry information in preference to the above space-group names.
They are only intended as comments.
;
_shelx_estimated_absorpt_t_max 0.524
_shelx_estimated_absorpt_t_min 0.126
_olex2_refinement_description
;
1. Fixed Uiso
 At 1.5 times of:
  All C(H,H,H,H,H,H) groups
2. Restrained distances
 S1A-C1 \\sim S2B-C1
 with sigma of 0.02
 S1A-C2 \\sim S2B-C2
 with sigma of 0.02
 S1A-C3 \\sim S2B-C3
 with sigma of 0.02
3. Others
 Sof(H1BD)=Sof(H1BE)=Sof(H1BF)=Sof(H2BD)=Sof(H2BE)=Sof(H2BF)=Sof(H3BD)=
 Sof(H3BE)=Sof(H3BF)=Sof(S2B)=1-FVAR(1)
 Sof(S1A)=Sof(H1AA)=Sof(H1AB)=Sof(H1AC)=Sof(H2AA)=Sof(H2AB)=Sof(H2AC)=
 Sof(H3AA)=Sof(H3AB)=Sof(H3AC)=FVAR(1)
4.a Idealised Me refined as rotating group:
 C1(H1AA,H1AB,H1AC), C1(H1BD,H1BE,H1BF), C2(H2AA,H2AB,H2AC), C2(H2BD,H2BE,
 H2BF), C3(H3AA,H3AB,H3AC), C3(H3BD,H3BE,H3BF)
;
_olex2_submission_special_instructions 'No special instructions were received'

loop_
_space_group_symop_operation_xyz
'x, y, z'
'-x+1/2, y+1/2, -z+1/2'
'-x, -y, -z'
'x-1/2, -y-1/2, z-1/2'

loop_
_atom_site_label
_atom_site_type_symbol
_atom_site_fract_x
_atom_site_fract_y
_atom_site_fract_z
_atom_site_U_iso_or_equiv
_atom_site_adp_type
_atom_site_occupancy
_atom_site_site_symmetry_order
_atom_site_calc_flag
_atom_site_refinement_flags_posn
_atom_site_refinement_flags_adp
_atom_site_refinement_flags_occupancy
_atom_site_disorder_assembly
_atom_site_disorder_group
Bi1 Bi 0.62359(6) 0.43414(3) 0.65843(5) 0.02440(14) Uani 1 1 d . . . . .
I2 I 0.38868(10) 0.38985(4) 0.44912(8) 0.02621(19) Uani 1 1 d . . . . .
I4 I 0.09325(10) 0.61381(4) 0.50849(8) 0.02652(19) Uani 1 1 d . . . . .
I3 I 0.34547(10) 0.46140(4) 0.81537(8) 0.02633(19) Uani 1 1 d . . . . .
I5 I -0.15012(10) 0.50442(5) 0.84944(8) 0.0298(2) Uani 1 1 d . . . . .
I1 I 0.65644(10) 0.28311(4) 0.76498(8) 0.0287(2) Uani 1 1 d . . . . .
Ag1 Ag 0.07382(13) 0.48575(6) 0.66442(11) 0.0371(3) Uani 1 1 d . . . . .
S1A S 0.3406(5) 0.6667(2) 0.7943(4) 0.0273(13) Uani 0.725(12) 1 d D . P A 1
C1 C 0.335(2) 0.7618(8) 0.7417(15) 0.040(4) Uani 1 1 d D . . . .
H1AA H 0.319238 0.795848 0.810933 0.060 Uiso 0.725(12) 1 calc GR . P A 1
H1AB H 0.248536 0.767904 0.680989 0.060 Uiso 0.725(12) 1 calc GR . P A 1
H1AC H 0.435109 0.774120 0.704155 0.060 Uiso 0.725(12) 1 calc GR . P A 1
H1BD H 0.438230 0.782309 0.721293 0.060 Uiso 0.275(12) 1 calc GR . P A 2
H1BE H 0.255093 0.801406 0.731678 0.060 Uiso 0.275(12) 1 calc GR . P A 2
H1BF H 0.308588 0.719329 0.687090 0.060 Uiso 0.275(12) 1 calc GR . P A 2
C2 C 0.5078(16) 0.6670(8) 0.8990(14) 0.033(3) Uani 1 1 d D . . . .
H2AA H 0.603565 0.676329 0.853975 0.049 Uiso 0.725(12) 1 calc GR . P A 1
H2AB H 0.516078 0.617783 0.940247 0.049 Uiso 0.725(12) 1 calc GR . P A 1
H2AC H 0.495173 0.706955 0.960030 0.049 Uiso 0.725(12) 1 calc GR . P A 1
H2BD H 0.487850 0.625948 0.840085 0.049 Uiso 0.275(12) 1 calc GR . P A 2
H2BE H 0.524470 0.645578 0.981171 0.049 Uiso 0.275(12) 1 calc GR . P A 2
H2BF H 0.601838 0.695117 0.876473 0.049 Uiso 0.275(12) 1 calc GR . P A 2
C3 C 0.1804(17) 0.6664(7) 0.8935(13) 0.030(3) Uani 1 1 d D . . . .
H3AA H 0.132578 0.716928 0.894485 0.045 Uiso 0.725(12) 1 calc GR . P A 1
H3AB H 0.218166 0.652934 0.976381 0.045 Uiso 0.725(12) 1 calc GR . P A 1
H3AC H 0.101810 0.629368 0.864463 0.045 Uiso 0.725(12) 1 calc GR . P A 1
H3BD H 0.082346 0.695389 0.883881 0.045 Uiso 0.275(12) 1 calc GR . P A 2
H3BE H 0.179838 0.637487 0.969933 0.045 Uiso 0.275(12) 1 calc GR . P A 2
H3BF H 0.189270 0.631605 0.824282 0.045 Uiso 0.275(12) 1 calc GR . P A 2
S2B S 0.3425(13) 0.7294(6) 0.8977(11) 0.032(4) Uani 0.275(12) 1 d D . P A 2

loop_
_atom_site_aniso_label
_atom_site_aniso_U_11
_atom_site_aniso_U_22
_atom_site_aniso_U_33
_atom_site_aniso_U_23
_atom_site_aniso_U_13
_atom_site_aniso_U_12
Bi1 0.0241(2) 0.0247(2) 0.0243(3) 0.00038(17) -0.00019(18) 0.00078(17)
I2 0.0264(4) 0.0261(4) 0.0258(4) -0.0003(3) -0.0034(3) -0.0019(3)
I4 0.0248(4) 0.0275(4) 0.0273(5) 0.0012(3) 0.0018(3) 0.0007(3)
I3 0.0255(4) 0.0267(4) 0.0268(4) 0.0003(3) 0.0021(3) 0.0027(3)
I5 0.0275(4) 0.0369(4) 0.0248(5) 0.0002(3) -0.0026(3) -0.0048(3)
I1 0.0298(4) 0.0256(4) 0.0310(5) 0.0036(3) 0.0019(3) 0.0019(3)
Ag1 0.0364(6) 0.0397(5) 0.0348(6) 0.0051(4) -0.0037(4) -0.0031(4)
S1A 0.030(2) 0.024(2) 0.027(3) 0.0020(16) -0.0030(18) -0.0002(16)
C1 0.044(9) 0.026(6) 0.048(10) 0.007(6) -0.015(7) -0.004(6)
C2 0.024(7) 0.037(7) 0.037(9) 0.004(6) -0.001(6) -0.002(5)
C3 0.033(7) 0.027(6) 0.030(8) 0.004(5) -0.006(6) -0.006(5)
S2B 0.031(7) 0.034(6) 0.032(7) 0.000(5) 0.002(5) 0.008(5)

loop_
_atom_type_symbol
_atom_type_description
_atom_type_scat_dispersion_real
_atom_type_scat_dispersion_imag
_atom_type_scat_source
C C 0.0181 0.0091 'International Tables Vol C Tables 4.2.6.8 and 6.1.1.4'
H H 0.0000 0.0000 'International Tables Vol C Tables 4.2.6.8 and 6.1.1.4'
Ag Ag 0.1306 4.2820 'International Tables Vol C Tables 4.2.6.8 and 6.1.1.4'
Bi Bi -4.0111 8.9310 'International Tables Vol C Tables 4.2.6.8 and 6.1.1.4'
I I -0.3257 6.8362 'International Tables Vol C Tables 4.2.6.8 and 6.1.1.4'
S S 0.3331 0.5567 'International Tables Vol C Tables 4.2.6.8 and 6.1.1.4'

loop_
_geom_angle_atom_site_label_1
_geom_angle_atom_site_label_2
_geom_angle_atom_site_label_3
_geom_angle
_geom_angle_site_symmetry_1
_geom_angle_site_symmetry_3
_geom_angle_publ_flag
I2 Bi1 I2 87.91(3) . 3_666 ?
I2 Bi1 I4 89.42(3) . 3_666 ?
I4 Bi1 I2 93.49(3) 3_666 3_666 ?
I3 Bi1 I2 87.87(3) . . ?
I3 Bi1 I2 92.10(3) . 3_666 ?
I3 Bi1 I4 173.69(3) . 3_666 ?
I3 Bi1 I5 91.92(3) . 1_655 ?
I5 Bi1 I2 170.58(3) 1_655 . ?
I5 Bi1 I2 82.69(3) 1_655 3_666 ?
I5 Bi1 I4 91.69(3) 1_655 3_666 ?
I1 Bi1 I2 175.40(3) . 3_666 ?
I1 Bi1 I2 96.57(3) . . ?
I1 Bi1 I4 85.54(3) . 3_666 ?
I1 Bi1 I3 89.12(3) . . ?
I1 Bi1 I5 92.85(3) . 1_655 ?
Bi1 I2 Bi1 92.09(3) . 3_666 ?
Ag1 I4 Bi1 101.14(4) . 3_666 ?
Ag1 I4 Bi1 80.13(3) 3_566 3_666 ?
Ag1 I4 Ag1 82.61(4) . 3_566 ?
Ag1 I3 Bi1 109.50(4) . . ?
Ag1 I5 Bi1 83.55(4) . 1_455 ?
I4 Ag1 I4 97.39(4) . 3_566 ?
I4 Ag1 I5 112.89(5) . . ?
I3 Ag1 I4 114.10(4) . . ?
I3 Ag1 I4 131.06(5) . 3_566 ?
I3 Ag1 I5 98.97(5) . . ?
I5 Ag1 I4 102.02(4) . 3_566 ?
C1 S1A C2 102.4(7) . . ?
C3 S1A C1 100.9(7) . . ?
C3 S1A C2 102.6(7) . . ?
S1A C1 H1AA 109.5 . . ?
S1A C1 H1AB 109.5 . . ?
S1A C1 H1AC 109.5 . . ?
H1AA C1 H1AB 109.5 . . ?
H1AA C1 H1AC 109.5 . . ?
H1AB C1 H1AC 109.5 . . ?
H1BD C1 H1BE 109.5 . . ?
H1BD C1 H1BF 109.5 . . ?
H1BE C1 H1BF 109.5 . . ?
S2B C1 H1BD 109.5 . . ?
S2B C1 H1BE 109.5 . . ?
S2B C1 H1BF 109.5 . . ?
S1A C2 H2AA 109.5 . . ?
S1A C2 H2AB 109.5 . . ?
S1A C2 H2AC 109.5 . . ?
H2AA C2 H2AB 109.5 . . ?
H2AA C2 H2AC 109.5 . . ?
H2AB C2 H2AC 109.5 . . ?
H2BD C2 H2BE 109.5 . . ?
H2BD C2 H2BF 109.5 . . ?
H2BE C2 H2BF 109.5 . . ?
S2B C2 H2BD 109.5 . . ?
S2B C2 H2BE 109.5 . . ?
S2B C2 H2BF 109.5 . . ?
S1A C3 H3AA 109.5 . . ?
S1A C3 H3AB 109.5 . . ?
S1A C3 H3AC 109.5 . . ?
H3AA C3 H3AB 109.5 . . ?
H3AA C3 H3AC 109.5 . . ?
H3AB C3 H3AC 109.5 . . ?
H3BD C3 H3BE 109.5 . . ?
H3BD C3 H3BF 109.5 . . ?
H3BE C3 H3BF 109.5 . . ?
S2B C3 H3BD 109.5 . . ?
S2B C3 H3BE 109.5 . . ?
S2B C3 H3BF 109.5 . . ?
C2 S2B C1 101.8(8) . . ?
C3 S2B C1 100.1(8) . . ?
C3 S2B C2 102.9(8) . . ?

loop_
_geom_bond_atom_site_label_1
_geom_bond_atom_site_label_2
_geom_bond_distance
_geom_bond_site_symmetry_2
_geom_bond_publ_flag
Bi1 I2 3.3236(11) 3_666 ?
Bi1 I2 3.0830(11) . ?
Bi1 I4 3.1858(11) 3_666 ?
Bi1 I3 3.0083(11) . ?
Bi1 I5 3.0513(11) 1_655 ?
Bi1 I1 2.9198(10) . ?
I4 Ag1 2.8403(14) . ?
I4 Ag1 2.9134(15) 3_566 ?
I3 Ag1 2.8221(15) . ?
I5 Ag1 2.8451(16) . ?
S1A C1 1.776(14) . ?
S1A C2 1.792(15) . ?
S1A C3 1.770(15) . ?
C1 H1AA 0.9800 . ?
C1 H1AB 0.9800 . ?
C1 H1AC 0.9800 . ?
C1 H1BD 0.9800 . ?
C1 H1BE 0.9800 . ?
C1 H1BF 0.9800 . ?
C1 S2B 1.797(18) . ?
C2 H2AA 0.9800 . ?
C2 H2AB 0.9800 . ?
C2 H2AC 0.9800 . ?
C2 H2BD 0.9800 . ?
C2 H2BE 0.9800 . ?
C2 H2BF 0.9800 . ?
C2 S2B 1.785(16) . ?
C3 H3AA 0.9800 . ?
C3 H3AB 0.9800 . ?
C3 H3AC 0.9800 . ?
C3 H3BD 0.9800 . ?
C3 H3BE 0.9800 . ?
C3 H3BF 0.9800 . ?
C3 S2B 1.769(17) . ?
